data_4106933
loop_
_publ_author_name
'Scott A. Snyder'
'Daniel S. Treitler'
'Alexandria P. Brucks'
'Wesley Sattler'

_publ_section_title
;
 A General Strategy for the Stereocontrolled Preparation of Diverse 8- and
 9-Membered Laurencia-Type Bromoethers
;
_journal_name_full 'Journal of the American Chemical Society'
_journal_page_first 15898
_journal_page_last 15901
_journal_paper_doi 10.1021/ja2069449
_journal_volume 133
_journal_year 2011
_chemical_formula_sum 'C10 H19 Br O3'
_chemical_formula_weight 267.16
_chemical_name_systematic
; 
 ? 
;
_space_group_IT_number 14
_symmetry_cell_setting monoclinic
_symmetry_space_group_name_Hall '-P 2ybc'
_symmetry_space_group_name_H-M 'P 1 21/c 1'
_atom_sites_solution_hydrogens geom
_atom_sites_solution_primary direct
_atom_sites_solution_secondary difmap
_audit_creation_method SHELXL-97
_cell_angle_alpha 90.00
_cell_angle_beta 95.675(3)
_cell_angle_gamma 90.00
_cell_formula_units_Z 4
_cell_length_a 15.255(4)
_cell_length_b 8.603(2)
_cell_length_c 8.606(2)
_cell_measurement_reflns_used 2915
_cell_measurement_temperature 150(2)
_cell_measurement_theta_max 26.29
_cell_measurement_theta_min 2.68
_cell_volume 1123.9(5)
_computing_cell_refinement 'Bruker SAINT'
_computing_data_collection 'Bruker APEX2'
_computing_data_reduction 'Bruker SAINT'
_computing_molecular_graphics 'Bruker SHELXTL'
_computing_publication_material 'Bruker SHELXTL'
_computing_structure_refinement 'SHELXL-97 (Sheldrick, 2008)'
_computing_structure_solution 'SHELXS-97 (Sheldrick, 2008)'
_diffrn_ambient_temperature 150(2)
_diffrn_measured_fraction_theta_full 0.998
_diffrn_measured_fraction_theta_max 0.998
_diffrn_measurement_device_type 'Bruker APEX-II CCD'
_diffrn_measurement_method '\f and \w scans'
_diffrn_radiation_monochromator graphite
_diffrn_radiation_source 'fine-focus sealed tube'
_diffrn_radiation_type MoK\a
_diffrn_radiation_wavelength 0.71073
_diffrn_reflns_av_R_equivalents 0.0503
_diffrn_reflns_av_sigmaI/netI 0.0348
_diffrn_reflns_limit_h_max 19
_diffrn_reflns_limit_h_min -19
_diffrn_reflns_limit_k_max 10
_diffrn_reflns_limit_k_min -10
_diffrn_reflns_limit_l_max 10
_diffrn_reflns_limit_l_min -10
_diffrn_reflns_number 13746
_diffrn_reflns_theta_full 27.02
_diffrn_reflns_theta_max 27.02
_diffrn_reflns_theta_min 1.34
_exptl_absorpt_coefficient_mu 3.639
_exptl_absorpt_correction_T_max 0.8987
_exptl_absorpt_correction_T_min 0.4883
_exptl_absorpt_correction_type empirical
_exptl_absorpt_process_details SADABS
_exptl_crystal_colour COLORLESS
_exptl_crystal_density_diffrn 1.579
_exptl_crystal_description BLOCK
_exptl_crystal_F_000 552
_exptl_crystal_size_max 0.23
_exptl_crystal_size_mid 0.06
_exptl_crystal_size_min 0.03
_refine_diff_density_max 0.568
_refine_diff_density_min -0.775
_refine_diff_density_rms 0.075
_refine_ls_extinction_method none
_refine_ls_goodness_of_fit_ref 1.051
_refine_ls_hydrogen_treatment constr
_refine_ls_matrix_type full
_refine_ls_number_parameters 139
_refine_ls_number_reflns 2451
_refine_ls_number_restraints 35
_refine_ls_restrained_S_all 1.057
_refine_ls_R_factor_all 0.0449
_refine_ls_R_factor_gt 0.0311
_refine_ls_shift/su_max 0.001
_refine_ls_shift/su_mean 0.000
_refine_ls_structure_factor_coef Fsqd
_refine_ls_weighting_details 'calc w=1/[\s^2^(Fo^2^)+(0.0276P)^2^+0.6742P] where P=(Fo^2^+2Fc^2^)/3'
_refine_ls_weighting_scheme calc
_refine_ls_wR_factor_gt 0.0643
_refine_ls_wR_factor_ref 0.0694
_reflns_number_gt 1948
_reflns_number_total 2451
_reflns_threshold_expression >2sigma(I)
_cod_data_source_file ja2069449_si_006.cif
_cod_data_source_block dw8bs10
_cod_database_code 4106933

loop_
_symmetry_equiv_pos_as_xyz
'x, y, z'
'-x, y+1/2, -z+1/2'
'-x, -y, -z'
'x, -y-1/2, z-1/2'

loop_
_atom_site_label
_atom_site_type_symbol
_atom_site_fract_x
_atom_site_fract_y
_atom_site_fract_z
_atom_site_U_iso_or_equiv
_atom_site_adp_type
_atom_site_occupancy
_atom_site_symmetry_multiplicity
_atom_site_calc_flag
_atom_site_refinement_flags
_atom_site_disorder_assembly
_atom_site_disorder_group
Br1 Br 0.864727(17) 0.07156(4) 0.04769(3) 0.03241(11) Uani 1 1 d . B .
O1 O 0.75167(11) -0.11387(19) -0.36711(19) 0.0199(4) Uani 1 1 d . . .
O2 O 0.55159(11) -0.1413(2) -0.06600(19) 0.0194(4) Uani 1 1 d . B .
H2 H 0.5189 -0.2083 -0.1130 0.023 Uiso 1 1 calc R . .
O3 O 0.52785(12) 0.1379(2) -0.2244(2) 0.0239(4) Uani 1 1 d . . .
H3 H 0.5021 0.1051 -0.1490 0.029 Uiso 1 1 calc R . .
C3 C 0.73611(19) 0.0387(3) -0.6068(3) 0.0291(6) Uani 1 1 d . . .
H3B H 0.7709 -0.0411 -0.6540 0.044 Uiso 1 1 calc R B .
H3C H 0.7751 0.1224 -0.5649 0.044 Uiso 1 1 calc R . .
H3D H 0.6920 0.0811 -0.6861 0.044 Uiso 1 1 calc R . .
C4 C 0.69028(17) -0.0326(3) -0.4762(3) 0.0196(5) Uani 1 1 d . B .
H4A H 0.6490 -0.1128 -0.5255 0.024 Uiso 1 1 calc R . .
C5 C 0.63410(16) 0.0841(3) -0.3989(3) 0.0186(5) Uani 1 1 d . . .
H5A H 0.5988 0.1438 -0.4812 0.022 Uiso 1 1 calc R B .
H5B H 0.6734 0.1583 -0.3378 0.022 Uiso 1 1 calc R . .
C6 C 0.57230(16) 0.0117(3) -0.2916(3) 0.0191(5) Uani 1 1 d . B .
H6A H 0.5276 -0.0518 -0.3565 0.023 Uiso 1 1 calc R . .
C7 C 0.61738(15) -0.0921(3) -0.1647(3) 0.0163(5) Uani 1 1 d . . .
H7A H 0.6420 -0.1855 -0.2142 0.020 Uiso 1 1 calc R B .
C8 C 0.69119(15) -0.0102(3) -0.0635(3) 0.0183(5) Uani 1 1 d . B .
H8A H 0.6832 0.1034 -0.0762 0.022 Uiso 1 1 calc R . .
H8B H 0.6853 -0.0354 0.0473 0.022 Uiso 1 1 calc R . .
C9 C 0.78409(16) -0.0516(3) -0.0989(3) 0.0220(6) Uani 1 1 d . . .
H9 H 0.7941 -0.1641 -0.0738 0.026 Uiso 1 1 calc R A 1
C1 C 0.9408(4) -0.0733(7) -0.4289(7) 0.0333(8) Uani 0.490(4) 1 d PDU B 1
H1A H 0.9979 -0.1260 -0.4277 0.050 Uiso 0.490(4) 1 calc PR B 1
H1B H 0.9494 0.0392 -0.4362 0.050 Uiso 0.490(4) 1 calc PR B 1
H1C H 0.9018 -0.1090 -0.5191 0.050 Uiso 0.490(4) 1 calc PR B 1
C2 C 0.9005(4) -0.1102(8) -0.2824(8) 0.0308(7) Uani 0.490(4) 1 d PDU B 1
H2B H 0.9432 -0.0834 -0.1922 0.037 Uiso 0.490(4) 1 calc PR B 1
H2C H 0.8899 -0.2237 -0.2788 0.037 Uiso 0.490(4) 1 calc PR B 1
C10 C 0.81052(17) -0.0229(3) -0.2638(3) 0.0254(6) Uani 0.490(4) 1 d PD B 1
H10A H 0.8115 0.0896 -0.2927 0.030 Uiso 0.490(4) 1 calc PR B 1
C1A C 0.9365(4) -0.2043(7) -0.2399(6) 0.0333(8) Uani 0.510(4) 1 d PDU B 2
H1AA H 0.9931 -0.2252 -0.2803 0.050 Uiso 0.510(4) 1 calc PR B 2
H1AB H 0.8927 -0.2797 -0.2837 0.050 Uiso 0.510(4) 1 calc PR B 2
H1AC H 0.9431 -0.2132 -0.1258 0.050 Uiso 0.510(4) 1 calc PR B 2
C2A C 0.9065(4) -0.0434(8) -0.2854(8) 0.0308(7) Uani 0.510(4) 1 d PDU B 2
H2AA H 0.9159 -0.0245 -0.3961 0.037 Uiso 0.510(4) 1 calc PR B 2
H2AB H 0.9419 0.0334 -0.2205 0.037 Uiso 0.510(4) 1 calc PR B 2
C10A C 0.81052(17) -0.0229(3) -0.2638(3) 0.0254(6) Uani 0.510(4) 1 d PD B 2
H10B H 0.7962 0.0883 -0.2886 0.030 Uiso 0.510(4) 1 calc PR B 2

loop_
_atom_site_aniso_label
_atom_site_aniso_U_11
_atom_site_aniso_U_22
_atom_site_aniso_U_33
_atom_site_aniso_U_23
_atom_site_aniso_U_13
_atom_site_aniso_U_12
Br1 0.02025(14) 0.0535(2) 0.02227(14) 0.00000(14) -0.00409(10) -0.00652(14)
O1 0.0185(9) 0.0209(9) 0.0205(9) 0.0010(7) 0.0032(7) 0.0010(7)
O2 0.0182(9) 0.0194(9) 0.0215(9) 0.0009(7) 0.0064(7) -0.0043(7)
O3 0.0249(10) 0.0243(10) 0.0240(9) 0.0069(8) 0.0102(8) 0.0071(8)
C3 0.0379(16) 0.0331(17) 0.0179(13) 0.0014(11) 0.0105(11) 0.0023(13)
C4 0.0232(13) 0.0199(14) 0.0153(12) -0.0002(10) 0.0002(10) -0.0009(10)
C5 0.0215(12) 0.0187(13) 0.0154(11) 0.0028(10) 0.0003(9) 0.0008(10)
C6 0.0180(12) 0.0194(13) 0.0193(12) -0.0002(10) -0.0006(10) 0.0010(10)
C7 0.0155(11) 0.0171(13) 0.0166(11) 0.0012(10) 0.0038(9) -0.0014(10)
C8 0.0172(12) 0.0247(13) 0.0131(11) 0.0011(10) 0.0015(9) -0.0005(10)
C9 0.0162(12) 0.0319(16) 0.0174(12) 0.0006(11) -0.0009(9) -0.0007(11)
C1 0.0249(16) 0.0413(18) 0.0348(16) -0.0108(16) 0.0093(13) -0.0039(15)
C2 0.0207(12) 0.0406(17) 0.0319(12) -0.0107(15) 0.0069(10) -0.0062(15)
C10 0.0204(13) 0.0373(17) 0.0185(13) 0.0019(11) 0.0026(10) -0.0040(11)
C1A 0.0249(16) 0.0413(18) 0.0348(16) -0.0108(16) 0.0093(13) -0.0039(15)
C2A 0.0207(12) 0.0406(17) 0.0319(12) -0.0107(15) 0.0069(10) -0.0062(15)
C10A 0.0204(13) 0.0373(17) 0.0185(13) 0.0019(11) 0.0026(10) -0.0040(11)

loop_
_atom_type_symbol
_atom_type_description
_atom_type_scat_dispersion_real
_atom_type_scat_dispersion_imag
_atom_type_scat_source
C C 0.0033 0.0016 'International Tables Vol C Tables 4.2.6.8 and 6.1.1.4'
H H 0.0000 0.0000 'International Tables Vol C Tables 4.2.6.8 and 6.1.1.4'
O O 0.0106 0.0060 'International Tables Vol C Tables 4.2.6.8 and 6.1.1.4'
Br Br -0.2901 2.4595 'International Tables Vol C Tables 4.2.6.8 and 6.1.1.4'

loop_
_geom_angle_atom_site_label_1
_geom_angle_atom_site_label_2
_geom_angle_atom_site_label_3
_geom_angle
C10 O1 C4 117.82(19)
O1 C4 C3 111.3(2)
O1 C4 C5 113.27(19)
C3 C4 C5 112.4(2)
C4 C5 C6 114.1(2)
O3 C6 C5 106.4(2)
O3 C6 C7 110.72(19)
C5 C6 C7 114.5(2)
O2 C7 C6 107.68(18)
O2 C7 C8 108.46(18)
C6 C7 C8 113.2(2)
C9 C8 C7 115.3(2)
C8 C9 C10 118.9(2)
C8 C9 Br1 106.22(16)
C10 C9 Br1 107.45(17)
C1 C2 C10 114.7(5)
O1 C10 C9 106.3(2)
O1 C10 C2 100.0(3)
C9 C10 C2 109.1(3)

loop_
_geom_bond_atom_site_label_1
_geom_bond_atom_site_label_2
_geom_bond_distance
Br1 C9 1.980(2)
O1 C10 1.432(3)
O1 C4 1.440(3)
O2 C7 1.441(3)
O3 C6 1.432(3)
C3 C4 1.511(3)
C4 C5 1.516(3)
C5 C6 1.517(3)
C6 C7 1.521(3)
C7 C8 1.526(3)
C8 C9 1.521(3)
C9 C10 1.533(3)
C1 C2 1.491(8)
C2 C10 1.587(7)
C1A C2A 1.497(8)
